data_1559474
loop_
_publ_author_name
'Grinderslev, Jakob B.'
'Amdisen, Mads B.'
'Jensen, Torben R.'

_publ_section_title
;
 Synthesis, Crystal Structures and Thermal Properties of Ammine Barium
 Borohydrides
;
_journal_issue 10
_journal_name_full Inorganics
_journal_page_first 57
_journal_paper_doi 10.3390/inorganics8100057
_journal_volume 8
_journal_year 2020
_chemical_formula_analytical Ba(BH4)2(NH3)
_chemical_formula_iupac Ba(BH4)2(NH3)
_chemical_formula_moiety Ba(BH4)2(NH3)
_chemical_formula_structural Ba(BH4)2(NH3)
_chemical_formula_sum 'B2 Ba H11 N'
_chemical_formula_weight 184.05
_chemical_name_common Monoammine_barium_borohydride
_space_group_IT_number 19
_space_group_name_Hall 'P 2ac 2ab'
_space_group_name_H-M_alt 'P 21 21 21'
_symmetry_cell_setting orthorhombic
_symmetry_space_group_name_Hall 'P 2ac 2ab'
_symmetry_space_group_name_H-M 'P 21 21 21'
_audit_update_record
;
2020-08-31 deposited with the CCDC.	2020-10-09 downloaded from the CCDC.
;
_cell_angle_alpha 90.00000
_cell_angle_beta 90.00000
_cell_angle_gamma 90.00000
_cell_formula_units_Z 4
_cell_length_a 5.08626(8)
_cell_length_b 9.37609(16)
_cell_length_c 12.9631(2)
_cell_measurement_temperature 368
_cell_volume 618.200(17)
_computing_structure_refinement FULLPROF
_diffrn_ambient_temperature 368
_diffrn_measurement_device_type Synchrotron
_diffrn_radiation_type Synchrotron
_pd_instr_location ' ?'
_pd_meas_2theta_range_inc 0.008767
_pd_meas_2theta_range_max 29.42473
_pd_meas_2theta_range_min 0.05697
_pd_meas_number_of_points 3352
_pd_proc_2theta_range_inc 0.008767
_pd_proc_2theta_range_max 29.4195
_pd_proc_2theta_range_min 0.0518
_pd_proc_ls_pref_orient_corr ' ?'
_pd_proc_ls_prof_R_factor 3.0097
_pd_proc_ls_prof_wR_expected 0.1097
_pd_proc_ls_prof_wR_factor 4.1936
_pd_proc_wavelength 0.712900
_pd_spec_mounting ' ?'
_refine_ls_goodness_of_fit_all 1528.1370
_refine_ls_number_parameters 73
_refine_ls_number_reflns 183
_refine_ls_number_restraints 0
_refine_ls_R_I_factor 3.0385
_cod_data_source_file Ba(BH4)2-1NH3.cif
_cod_data_source_block Ba(BH4)2-NH3
_cod_depositor_comments
;
The following automatic conversions were performed:

data item '_symmetry_cell_setting' value 'Orthorhombic' was changed
to 'orthorhombic' in accordance with the
/home/data/users/saulius/crontab/automatic-downloads/current/MDPI/lib/dictionaries/cif_core.dic
dictionary named 'cif_core.dic' version 2.4.2 last updated on
2011-04-26.

Automatic conversion script
Id: cif_fix_values 7556 2019-12-06 15:28:31Z antanas 

2022-09-17
Z value fixed to be consistent with given formula
                 miguel
;
_cod_original_formula_units_Z 2
_cod_original_cell_volume 618.203(18)
_cod_original_formula_sum BaNB2H11
_cod_database_code 1559474
_pd_proc_ls_prof_cr_factor 6.8299
_pd_proc_ls_prof_cwr_factor 7.8156
_pd_proc_ls_prof_cwr_expected 0.2045
_pd_proc_ls_prof_chi2 1460.9038
_pd_proc_ls_prof_echi2 1528.1370

loop_
_symmetry_equiv_pos_as_xyz
x,y,z
x+1/2,-y+1/2,-z
-x,y+1/2,-z+1/2
-x+1/2,-y,z+1/2

loop_
_atom_site_label
_atom_site_fract_x
_atom_site_fract_y
_atom_site_fract_z
_atom_site_U_iso_or_equiv
_atom_site_occupancy
_atom_site_adp_type
_atom_site_type_symbol
Ba 0.2483(19) 0.18041(13) 0.33599(9) 0.00633 1.00000 Uiso Ba
B1 0.23023 0.58614 0.02312 0.00633 1.00000 Uiso B
H1 0.22819 0.71499 0.03706 0.00633 1.00000 Uiso H
H2 0.14386 0.55962 -0.06268 0.00633 1.00000 Uiso H
H3 0.45568 0.54191 0.02993 0.00633 1.00000 Uiso H
H4 0.09330 0.52814 0.08830 0.00633 1.00000 Uiso H
B2 0.78280 0.63237 0.73471 0.00633 1.00000 Uiso B
H5 0.64824 0.53245 0.76418 0.00633 1.00000 Uiso H
H6 0.75257 0.64862 0.64196 0.00633 1.00000 Uiso H
H7 0.71616 0.74087 0.78002 0.00633 1.00000 Uiso H
H8 1.01416 0.60747 0.75284 0.00633 1.00000 Uiso H
N1 0.31141 0.18851 0.11981 0.00633 1.00000 Uiso N
H9 0.19616 0.10312 0.10947 0.00633 1.00000 Uiso H
H10 0.48462 0.17223 0.08504 0.00633 1.00000 Uiso H
H11 0.22436 0.27463 0.08931 0.00633 1.00000 Uiso H

loop_
_atom_type_symbol
_atom_type_scat_Cromer_Mann_a1
_atom_type_scat_Cromer_Mann_b1
_atom_type_scat_Cromer_Mann_a2
_atom_type_scat_Cromer_Mann_b2
_atom_type_scat_Cromer_Mann_a3
_atom_type_scat_Cromer_Mann_b3
_atom_type_scat_Cromer_Mann_a4
_atom_type_scat_Cromer_Mann_b4
_atom_type_scat_Cromer_Mann_c
_atom_type_scat_dispersion_real
_atom_type_scat_dispersion_imag
_atom_type_scat_source
ba 20.33610 3.21600 19.29700 0.27560 10.88800 20.20730 2.69590 167.20200 2.77310 -0.61300 2.28200 International_Tables_for_Crystallography_Vol.C(1991)_Tables_6.1.1.4_and_6.1.1.5
b 2.05450 23.21850 1.33260 1.02100 1.09790 60.34980 0.70680 0.14030 -0.19320 0.00000 0.00100 International_Tables_for_Crystallography_Vol.C(1991)_Tables_6.1.1.4_and_6.1.1.5
h 0.49300 10.51090 0.32291 26.12570 0.14019 3.14236 0.04081 57.79970 0.00304 0.00000 0.00000 International_Tables_for_Crystallography_Vol.C(1991)_Tables_6.1.1.4_and_6.1.1.5
n 12.21260 0.00570 3.13220 9.89330 2.01250 28.99750 1.16630 0.58260 -11.52900 0.00400 0.00300 International_Tables_for_Crystallography_Vol.C(1991)_Tables_6.1.1.4_and_6.1.1.5

loop_
_geom_angle_atom_site_label_1
_geom_angle_atom_site_label_2
_geom_angle_atom_site_label_3
_geom_angle_site_symmetry_1
_geom_angle_site_symmetry_2
_geom_angle_site_symmetry_3
_geom_angle
_geom_angle_publ_flag
? ? ? ? ? ? ? ?

loop_
_geom_bond_atom_site_label_1
_geom_bond_atom_site_label_2
_geom_bond_site_symmetry_1
_geom_bond_site_symmetry_2
_geom_bond_distance
_geom_bond_publ_flag
? ? ? ? ? ?

loop_
_geom_contact_atom_site_label_1
_geom_contact_atom_site_label_2
_geom_contact_distance
_geom_contact_site_symmetry_1
_geom_contact_site_symmetry_2
_geom_contact_publ_flag
? ? ? ? ? ?

loop_
_geom_hbond_atom_site_label_D
_geom_hbond_atom_site_label_H
_geom_hbond_atom_site_label_A
_geom_hbond_site_symmetry_D
_geom_hbond_site_symmetry_H
_geom_hbond_site_symmetry_A
_geom_hbond_distance_DH
_geom_hbond_distance_HA
_geom_hbond_distance_DA
_geom_hbond_angle_DHA
_geom_hbond_publ_flag
? ? ? ? ? ? ? ? ? ? ?

loop_
_geom_torsion_atom_site_label_1
_geom_torsion_atom_site_label_2
_geom_torsion_atom_site_label_3
_geom_torsion_atom_site_label_4
_geom_torsion_site_symmetry_1
_geom_torsion_site_symmetry_2
_geom_torsion_site_symmetry_3
_geom_torsion_site_symmetry_4
_geom_torsion
_geom_torsion_publ_flag
? ? ? ? ? ? ? ? ? ?
